data_2219522
loop_
_publ_author_name
'Xue, Ling-Wei'
'Han, Yong-Jun'
'Hao, Cheng-Jun'
'Zhao, Gan-Qing'
'Liu, Qiao-Ru'

_publ_section_title
;
 <i>N</i>'-(3-Bromo-5-chloro-2-hydroxybenzylidene)-4-hydroxybenzohydrazide
;
_journal_coeditor_code BX2178
_journal_issue 10
_journal_name_full 'Acta Crystallographica Section E'
_journal_page_first o1938
_journal_paper_doi 10.1107/S160053680802905X
_journal_volume 64
_journal_year 2008
_chemical_formula_iupac 'C14 H10 Br Cl N2 O3'
_chemical_formula_moiety 'C14 H10 Br Cl N2 O3'
_chemical_formula_sum 'C14 H10 Br Cl N2 O3'
_chemical_formula_weight 369.60
_chemical_name_systematic
;
<i>N</i>'-(3-Bromo-5-chloro-2-hydroxybenzylidene)-4-hydroxybenzohydrazide
;
_space_group_IT_number 14
_symmetry_cell_setting monoclinic
_symmetry_space_group_name_Hall '-P 2yn'
_symmetry_space_group_name_H-M 'P 1 21/n 1'
_atom_sites_solution_hydrogens geom
_atom_sites_solution_primary direct
_atom_sites_solution_secondary difmap
_audit_creation_method SHELXL-97
_cell_angle_alpha 90.00
_cell_angle_beta 99.002(4)
_cell_angle_gamma 90.00
_cell_formula_units_Z 4
_cell_length_a 8.279(2)
_cell_length_b 11.446(3)
_cell_length_c 14.998(4)
_cell_measurement_reflns_used 2405
_cell_measurement_temperature 298(2)
_cell_measurement_theta_max 24.6
_cell_measurement_theta_min 2.3
_cell_volume 1403.7(6)
_computing_cell_refinement 'SAINT (Bruker, 1998)'
_computing_data_collection 'SMART (Bruker, 1998)'
_computing_data_reduction 'SAINT (Bruker, 1998)'
_computing_molecular_graphics 'SHELXTL (Sheldrick, 2008)'
_computing_publication_material 'SHELXTL (Sheldrick, 2008)'
_computing_structure_refinement 'SHELXL97 (Sheldrick, 2008)'
_computing_structure_solution 'SHELXS97 (Sheldrick, 2008)'
_diffrn_ambient_temperature 298(2)
_diffrn_measured_fraction_theta_full 0.984
_diffrn_measured_fraction_theta_max 0.984
_diffrn_measurement_device_type 'Bruker SMART CCD area-detector'
_diffrn_measurement_method \w
_diffrn_radiation_monochromator graphite
_diffrn_radiation_source 'fine-focus sealed tube'
_diffrn_radiation_type MoK\a
_diffrn_radiation_wavelength 0.71073
_diffrn_reflns_av_R_equivalents 0.0492
_diffrn_reflns_av_sigmaI/netI 0.0571
_diffrn_reflns_limit_h_max 10
_diffrn_reflns_limit_h_min -10
_diffrn_reflns_limit_k_max 14
_diffrn_reflns_limit_k_min -14
_diffrn_reflns_limit_l_max 19
_diffrn_reflns_limit_l_min -19
_diffrn_reflns_number 10685
_diffrn_reflns_theta_full 26.99
_diffrn_reflns_theta_max 26.99
_diffrn_reflns_theta_min 2.25
_diffrn_standards_number 0
_exptl_absorpt_coefficient_mu 3.129
_exptl_absorpt_correction_T_max 0.6511
_exptl_absorpt_correction_T_min 0.6183
_exptl_absorpt_correction_type multi-scan
_exptl_absorpt_process_details '(SADABS; Sheldrick, 1996)'
_exptl_crystal_colour colourless
_exptl_crystal_density_diffrn 1.749
_exptl_crystal_density_method 'not measured'
_exptl_crystal_description block
_exptl_crystal_F_000 736
_exptl_crystal_size_max 0.17
_exptl_crystal_size_mid 0.15
_exptl_crystal_size_min 0.15
_refine_diff_density_max 0.501
_refine_diff_density_min -0.362
_refine_ls_extinction_method none
_refine_ls_goodness_of_fit_ref 1.032
_refine_ls_hydrogen_treatment mixed
_refine_ls_matrix_type full
_refine_ls_number_parameters 195
_refine_ls_number_reflns 3006
_refine_ls_number_restraints 1
_refine_ls_restrained_S_all 1.031
_refine_ls_R_factor_all 0.0661
_refine_ls_R_factor_gt 0.0389
_refine_ls_shift/su_max 0.001
_refine_ls_shift/su_mean 0.000
_refine_ls_structure_factor_coef Fsqd
_refine_ls_weighting_details 'calc w=1/[\s^2^(Fo^2^)+(0.0455P)^2^+0.1022P] where P=(Fo^2^+2Fc^2^)/3'
_refine_ls_weighting_scheme calc
_refine_ls_wR_factor_gt 0.0895
_refine_ls_wR_factor_ref 0.1003
_reflns_number_gt 2102
_reflns_number_total 3006
_reflns_threshold_expression I>2\s(I)
_cod_data_source_file bx2178.cif
_cod_data_source_block I
_cod_original_sg_symbol_H-M 'P 21/n'
_cod_database_code 2219522
_cod_database_fobs_code 2219522

loop_
_symmetry_equiv_pos_as_xyz
'x, y, z'
'-x+1/2, y+1/2, -z+1/2'
'-x, -y, -z'
'x-1/2, -y-1/2, z-1/2'

loop_
_atom_site_type_symbol
_atom_site_label
_atom_site_fract_x
_atom_site_fract_y
_atom_site_fract_z
_atom_site_U_iso_or_equiv
_atom_site_adp_type
_atom_site_calc_flag
_atom_site_refinement_flags
_atom_site_occupancy
Br Br1 1.16504(5) 0.88843(3) 1.28591(2) 0.05440(17) Uani d . 1
Cl Cl1 1.19663(10) 0.56024(7) 1.02050(6) 0.0436(2) Uani d . 1
N N1 0.7282(3) 0.9996(2) 0.98662(16) 0.0299(6) Uani d . 1
N N2 0.6142(3) 1.0530(2) 0.92314(15) 0.0303(6) Uani d D 1
O O1 0.9168(3) 0.98960(19) 1.14418(14) 0.0409(5) Uani d . 1
H H1 0.8479 1.0183 1.1051 0.061 Uiso calc R 1
O O2 0.5803(3) 1.20014(17) 1.01833(13) 0.0387(5) Uani d . 1
O O3 0.0964(3) 1.38132(18) 0.68220(14) 0.0426(6) Uani d . 1
H H3 0.0978 1.3553 0.6314 0.064 Uiso calc R 1
C C1 0.9178(3) 0.8455(2) 1.02657(18) 0.0275(6) Uani d . 1
C C2 0.9719(3) 0.8893(2) 1.11358(19) 0.0278(6) Uani d . 1
C C3 1.0902(4) 0.8268(3) 1.17019(18) 0.0314(7) Uani d . 1
C C4 1.1560(4) 0.7256(3) 1.1431(2) 0.0351(7) Uani d . 1
H H4 1.2341 0.6847 1.1824 0.042 Uiso calc R 1
C C5 1.1051(4) 0.6856(3) 1.0573(2) 0.0323(7) Uani d . 1
C C6 0.9868(4) 0.7438(3) 0.9991(2) 0.0324(7) Uani d . 1
H H6 0.9532 0.7149 0.9412 0.039 Uiso calc R 1
C C7 0.7930(4) 0.9061(3) 0.9632(2) 0.0327(7) Uani d . 1
H H7 0.7610 0.8760 0.9056 0.039 Uiso calc R 1
C C8 0.5482(4) 1.1559(3) 0.94328(19) 0.0283(7) Uani d . 1
C C9 0.4350(3) 1.2130(2) 0.87016(17) 0.0258(6) Uani d . 1
C C10 0.3617(4) 1.3161(3) 0.89023(19) 0.0344(7) Uani d . 1
H H10 0.3888 1.3482 0.9476 0.041 Uiso calc R 1
C C11 0.2498(4) 1.3723(3) 0.8275(2) 0.0375(8) Uani d . 1
H H11 0.2009 1.4412 0.8426 0.045 Uiso calc R 1
C C12 0.2103(4) 1.3258(3) 0.74178(18) 0.0287(7) Uani d . 1
C C13 0.2856(4) 1.2251(3) 0.71958(18) 0.0349(7) Uani d . 1
H H13 0.2615 1.1948 0.6615 0.042 Uiso calc R 1
C C14 0.3965(4) 1.1692(3) 0.78333(19) 0.0339(7) Uani d . 1
H H14 0.4465 1.1009 0.7679 0.041 Uiso calc R 1
H H2 0.577(5) 1.016(3) 0.8710(15) 0.080 Uiso d D 1

loop_
_atom_site_aniso_label
_atom_site_aniso_U_11
_atom_site_aniso_U_22
_atom_site_aniso_U_33
_atom_site_aniso_U_12
_atom_site_aniso_U_13
_atom_site_aniso_U_23
Br1 0.0585(3) 0.0637(3) 0.0345(2) 0.00635(19) -0.01299(16) -0.01098(17)
Cl1 0.0499(5) 0.0294(4) 0.0502(5) 0.0096(4) 0.0043(4) -0.0043(4)
N1 0.0290(13) 0.0281(14) 0.0296(13) -0.0019(11) -0.0045(10) 0.0072(11)
N2 0.0334(14) 0.0286(14) 0.0251(13) 0.0009(11) -0.0071(10) 0.0026(11)
O1 0.0468(14) 0.0366(13) 0.0358(13) 0.0113(11) -0.0046(10) -0.0055(10)
O2 0.0562(14) 0.0317(12) 0.0229(11) -0.0037(10) -0.0105(9) 0.0004(9)
O3 0.0609(15) 0.0360(13) 0.0264(11) 0.0180(11) -0.0070(11) 0.0015(9)
C1 0.0285(16) 0.0244(16) 0.0278(15) -0.0028(13) -0.0009(12) 0.0029(12)
C2 0.0281(16) 0.0255(16) 0.0288(15) -0.0008(13) 0.0006(12) -0.0007(12)
C3 0.0298(16) 0.0368(18) 0.0251(15) -0.0048(14) -0.0040(12) -0.0032(13)
C4 0.0330(17) 0.0341(18) 0.0368(18) 0.0013(14) 0.0011(13) 0.0044(14)
C5 0.0335(17) 0.0258(17) 0.0376(17) -0.0019(13) 0.0056(13) -0.0002(13)
C6 0.0358(17) 0.0311(18) 0.0283(16) -0.0039(14) -0.0009(13) 0.0006(13)
C7 0.0356(18) 0.0313(18) 0.0288(16) -0.0059(14) -0.0023(13) 0.0023(13)
C8 0.0301(16) 0.0251(16) 0.0274(16) -0.0075(13) -0.0023(12) 0.0043(12)
C9 0.0300(16) 0.0243(16) 0.0214(14) -0.0063(13) -0.0009(11) 0.0043(12)
C10 0.052(2) 0.0295(18) 0.0191(14) 0.0013(15) -0.0020(13) -0.0031(12)
C11 0.056(2) 0.0253(17) 0.0296(17) 0.0130(15) -0.0001(15) -0.0038(13)
C12 0.0373(17) 0.0239(16) 0.0227(15) 0.0020(13) -0.0023(12) 0.0057(12)
C13 0.051(2) 0.0319(18) 0.0185(15) 0.0053(15) -0.0046(13) -0.0041(12)
C14 0.0457(19) 0.0232(16) 0.0299(16) 0.0090(14) -0.0031(13) -0.0029(13)

loop_
_atom_type_symbol
_atom_type_description
_atom_type_scat_dispersion_real
_atom_type_scat_dispersion_imag
_atom_type_scat_source
C C 0.0033 0.0016 'International Tables Vol C Tables 4.2.6.8 and 6.1.1.4'
H H 0.0000 0.0000 'International Tables Vol C Tables 4.2.6.8 and 6.1.1.4'
N N 0.0061 0.0033 'International Tables Vol C Tables 4.2.6.8 and 6.1.1.4'
O O 0.0106 0.0060 'International Tables Vol C Tables 4.2.6.8 and 6.1.1.4'
Cl Cl 0.1484 0.1585 'International Tables Vol C Tables 4.2.6.8 and 6.1.1.4'
Br Br -0.2901 2.4595 'International Tables Vol C Tables 4.2.6.8 and 6.1.1.4'

loop_
_geom_angle_atom_site_label_1
_geom_angle_atom_site_label_2
_geom_angle_atom_site_label_3
_geom_angle
C7 N1 N2 117.2(2)
C8 N2 N1 119.4(2)
C8 N2 H2 120(3)
N1 N2 H2 120(3)
C2 O1 H1 109.5
C12 O3 H3 109.5
C6 C1 C2 119.3(3)
C6 C1 C7 119.1(3)
C2 C1 C7 121.6(3)
O1 C2 C3 118.4(3)
O1 C2 C1 123.2(3)
C3 C2 C1 118.4(3)
C4 C3 C2 122.0(3)
C4 C3 Br1 120.1(2)
C2 C3 Br1 117.9(2)
C3 C4 C5 119.0(3)
C3 C4 H4 120.5
C5 C4 H4 120.5
C4 C5 C6 121.2(3)
C4 C5 Cl1 119.1(2)
C6 C5 Cl1 119.7(2)
C5 C6 C1 120.2(3)
C5 C6 H6 119.9
C1 C6 H6 119.9
N1 C7 C1 120.4(3)
N1 C7 H7 119.8
C1 C7 H7 119.8
O2 C8 N2 121.8(3)
O2 C8 C9 121.4(3)
N2 C8 C9 116.8(2)
C10 C9 C14 118.0(3)
C10 C9 C8 117.7(2)
C14 C9 C8 124.3(3)
C11 C10 C9 121.6(3)
C11 C10 H10 119.2
C9 C10 H10 119.2
C10 C11 C12 119.5(3)
C10 C11 H11 120.2
C12 C11 H11 120.2
O3 C12 C13 122.0(3)
O3 C12 C11 118.2(3)
C13 C12 C11 119.8(3)
C14 C13 C12 120.0(3)
C14 C13 H13 120.0
C12 C13 H13 120.0
C13 C14 C9 121.0(3)
C13 C14 H14 119.5
C9 C14 H14 119.5

loop_
_geom_bond_atom_site_label_1
_geom_bond_atom_site_label_2
_geom_bond_distance
Br1 C3 1.886(3)
Cl1 C5 1.751(3)
N1 C7 1.271(4)
N1 N2 1.375(3)
N2 C8 1.353(4)
N2 H2 0.90(3)
O1 C2 1.343(3)
O1 H1 0.8200
O2 C8 1.225(3)
O3 C12 1.353(3)
O3 H3 0.8200
C1 C6 1.387(4)
C1 C2 1.404(4)
C1 C7 1.464(4)
C2 C3 1.390(4)
C3 C4 1.368(4)
C4 C5 1.369(4)
C4 H4 0.9300
C5 C6 1.378(4)
C6 H6 0.9300
C7 H7 0.9300
C8 C9 1.478(4)
C9 C10 1.381(4)
C9 C14 1.385(4)
C10 C11 1.372(4)
C10 H10 0.9300
C11 C12 1.383(4)
C11 H11 0.9300
C12 C13 1.376(4)
C13 C14 1.376(4)
C13 H13 0.9300
C14 H14 0.9300

loop_
_geom_hbond_atom_site_label_D
_geom_hbond_atom_site_label_H
_geom_hbond_atom_site_label_A
_geom_hbond_site_symmetry_A
_geom_hbond_distance_DH
_geom_hbond_distance_HA
_geom_hbond_distance_DA
_geom_hbond_angle_DHA
N2 H2 O3 2_546 0.90(3) 2.17(3) 2.922(3) 140(3)
O1 H1 N1 . 0.82 1.91 2.623(3) 145.5

loop_
_cod_related_entry_id
_cod_related_entry_database
_cod_related_entry_code
1 ChemSpider 24740754
